data_4129281
loop_
_publ_author_name
'Lin, Qipu'
'Bu, Xianhui'
'Kong, Aiguo'
'Mao, Chengyu'
'Zhao, Xiang'
'Bu, Fei'
'Feng, Pingyun'

_publ_section_title
;
 New heterometallic zirconium metalloporphyrin frameworks and their
 heteroatom-activated high-surface-area carbon derivatives.
;
_journal_issue 6
_journal_name_full 'Journal of the American Chemical Society'
_journal_page_first 2235
_journal_page_last 2238
_journal_paper_doi 10.1021/jacs.5b00076
_journal_volume 137
_journal_year 2015
_chemical_formula_moiety 'C264 H168 Co3 N12 O38 Zr6'
_chemical_formula_sum 'C264 H168 Co3 N12 O38 Zr6'
_chemical_formula_weight 4840.21
_space_group_IT_number 221
_space_group_name_Hall '-P 4 2 3'
_space_group_name_H-M_alt 'P m -3 m'
_symmetry_cell_setting cubic
_symmetry_space_group_name_Hall '-P 4 2 3'
_symmetry_space_group_name_H-M 'P m -3 m'
_atom_sites_solution_hydrogens geom
_atom_sites_solution_primary direct
_atom_sites_solution_secondary difmap
_audit_creation_method SHELXL-97
_cell_angle_alpha 90.00
_cell_angle_beta 90.00
_cell_angle_gamma 90.00
_cell_formula_units_Z 1
_cell_length_a 25.3669(10)
_cell_length_b 25.3669(10)
_cell_length_c 25.3669(10)
_cell_measurement_reflns_used 1781
_cell_measurement_temperature 296(2)
_cell_measurement_theta_max 14.44
_cell_measurement_theta_min 2.27
_cell_volume 16323.1(11)
_computing_cell_refinement 'Bruker SAINT'
_computing_data_collection 'Bruker APEX2'
_computing_data_reduction 'Bruker SAINT'
_computing_molecular_graphics 'Bruker SHELXTL'
_computing_publication_material 'Bruker SHELXTL'
_computing_structure_refinement 'SHELXL-97 (Sheldrick, 1997)'
_computing_structure_solution 'SHELXS-97 (Sheldrick, 1990)'
_diffrn_ambient_temperature 296(2)
_diffrn_measured_fraction_theta_full 0.988
_diffrn_measured_fraction_theta_max 0.988
_diffrn_measurement_device_type 'Bruker APEX-II CCD'
_diffrn_measurement_method '\f and \w scans'
_diffrn_radiation_monochromator graphite
_diffrn_radiation_source 'fine-focus sealed tube'
_diffrn_radiation_type MoK\a
_diffrn_radiation_wavelength 0.71073
_diffrn_reflns_av_R_equivalents 0.1976
_diffrn_reflns_av_sigmaI/netI 0.0735
_diffrn_reflns_limit_h_max 21
_diffrn_reflns_limit_h_min -25
_diffrn_reflns_limit_k_max 27
_diffrn_reflns_limit_k_min -18
_diffrn_reflns_limit_l_max 27
_diffrn_reflns_limit_l_min -18
_diffrn_reflns_number 41606
_diffrn_reflns_theta_full 22.50
_diffrn_reflns_theta_max 22.50
_diffrn_reflns_theta_min 1.80
_diffrn_standards_decay_% none
_diffrn_standards_interval_count none
_diffrn_standards_interval_time none
_diffrn_standards_number 0
_exptl_absorpt_coefficient_mu 0.193
_exptl_absorpt_correction_T_max 0.985
_exptl_absorpt_correction_T_min 0.983
_exptl_absorpt_correction_type none
_exptl_crystal_colour black
_exptl_crystal_density_diffrn 0.492
_exptl_crystal_density_meas 0.45
_exptl_crystal_density_method 'not measured'
_exptl_crystal_description 'cubic '
_exptl_crystal_F_000 2461
_exptl_crystal_size_max 0.09
_exptl_crystal_size_mid 0.09
_exptl_crystal_size_min 0.08
_refine_diff_density_max 1.257
_refine_diff_density_min -1.099
_refine_diff_density_rms 0.086
_refine_ls_extinction_coef 0.014(2)
_refine_ls_extinction_expression Fc^*^=kFc[1+0.001xFc^2^\l^3^/sin(2\q)]^-1/4^
_refine_ls_extinction_method SHELXL
_refine_ls_goodness_of_fit_ref 1.019
_refine_ls_hydrogen_treatment constr
_refine_ls_matrix_type full
_refine_ls_number_parameters 89
_refine_ls_number_reflns 2130
_refine_ls_number_restraints 220
_refine_ls_restrained_S_all 1.058
_refine_ls_R_factor_all 0.1160
_refine_ls_R_factor_gt 0.0768
_refine_ls_shift/su_max 0.000
_refine_ls_shift/su_mean 0.000
_refine_ls_structure_factor_coef Fsqd
_refine_ls_weighting_details 'calc w=1/[\s^2^(Fo^2^)+(0.1741P)^2^+10.7178P] where P=(Fo^2^+2Fc^2^)/3'
_refine_ls_weighting_scheme calc
_refine_ls_wR_factor_gt 0.2205
_refine_ls_wR_factor_ref 0.2581
_reflns_number_gt 1464
_reflns_number_total 2130
_reflns_threshold_expression >2sigma(I)
_cod_data_source_file ja5b00076_si_002.cif
_cod_data_source_block CPM99(Co)
_cod_depositor_comments
;
The following automatic conversions were performed:

data item '_symmetry_cell_setting' value 'Cubic' was changed to
'cubic' in accordance with the
/home/saulius/struct/COD-crude-data/automatic-downloads/DataCite-retrospective/ACS/depositions/lib/dictionaries/cif_core.dic
dictionary named 'cif_core.dic' version 2.4.2 last updated on
2011-04-26.

Automatic conversion script
Id: cif_fix_values 6909 2019-04-08 15:41:33Z antanas 
;
_cod_database_code 4129281

loop_
_symmetry_equiv_pos_as_xyz
'x, y, z'
'-x, -y, z'
'-x, y, -z'
'x, -y, -z'
'z, x, y'
'z, -x, -y'
'-z, -x, y'
'-z, x, -y'
'y, z, x'
'-y, z, -x'
'y, -z, -x'
'-y, -z, x'
'y, x, -z'
'-y, -x, -z'
'y, -x, z'
'-y, x, z'
'x, z, -y'
'-x, z, y'
'-x, -z, -y'
'x, -z, y'
'z, y, -x'
'z, -y, x'
'-z, y, x'
'-z, -y, -x'
'-x, -y, -z'
'x, y, -z'
'x, -y, z'
'-x, y, z'
'-z, -x, -y'
'-z, x, y'
'z, x, -y'
'z, -x, y'
'-y, -z, -x'
'y, -z, x'
'-y, z, x'
'y, z, -x'
'-y, -x, z'
'y, x, z'
'-y, x, -z'
'y, -x, -z'
'-x, -z, y'
'x, -z, -y'
'x, z, y'
'-x, z, -y'
'-z, -y, x'
'-z, y, -x'
'z, -y, -x'
'z, y, x'

loop_
_atom_site_label
_atom_site_type_symbol
_atom_site_fract_x
_atom_site_fract_y
_atom_site_fract_z
_atom_site_U_iso_or_equiv
_atom_site_adp_type
_atom_site_occupancy
_atom_site_symmetry_multiplicity
_atom_site_calc_flag
_atom_site_refinement_flags
Zr1 Zr 1.0000 0.90218(4) 0.0000 0.0221(6) Uani 1 8 d SU
Co1 Co 0.5000 0.5000 0.0000 0.228(5) Uani 1 16 d SU
O1 O 0.9516(3) 0.9516(3) -0.0485(3) 0.062(3) Uani 1 6 d SU
O2 O 0.92379(19) 0.85908(19) 0.0000 0.0466(14) Uani 1 2 d SU
C1 C 0.8757(3) 0.8757(3) 0.0000 0.057(3) Uani 1 4 d SU
C2 C 0.8340(3) 0.8340(3) 0.0000 0.079(4) Uani 1 4 d SU
C3 C 0.8467(4) 0.7814(4) 0.0000 0.152(6) Uani 1 2 d SU
H3A H 0.8820 0.7713 0.0000 0.182 Uiso 1 2 calc SR
C5 C 0.7557(4) 0.7557(4) 0.0000 0.187(8) Uani 1 4 d SU
C4 C 0.8070(4) 0.7426(4) 0.0000 0.184(7) Uani 1 2 d SU
H4A H 0.8164 0.7072 0.0000 0.221 Uiso 1 2 calc SR
C6 C 0.7173(6) 0.7173(6) 0.0000 0.219(9) Uani 1 4 d SU
C10 C 0.5951(4) 0.5951(4) 0.0000 0.258(10) Uani 1 4 d SU
N1 N 0.5778(5) 0.5000 0.0000 0.260(9) Uani 1 4 d SU
C11 C 0.6100(4) 0.5433(5) 0.0000 0.262(8) Uani 1 2 d SU
C9 C 0.6360(5) 0.6360(5) 0.0000 0.258(10) Uani 1 4 d SU
C12 C 0.6640(5) 0.5269(5) 0.0000 0.295(11) Uani 1 2 d SU
H12A H 0.6935 0.5488 0.0000 0.354 Uiso 1 2 calc SR
O3 O 0.5000 0.5000 0.0816(19) 0.333(14) Uani 1 8 d SU
C8 C 0.6381(5) 0.6752(5) -0.0420(7) 0.323(10) Uani 1 1 d U
H8A H 0.6132 0.6750 -0.0705 0.388 Uiso 1 1 d R
C7 C 0.6792(4) 0.7147(5) -0.0382(7) 0.301(10) Uani 1 1 d U
H7A H 0.6799 0.7417 -0.0647 0.362 Uiso 1 1 d R

loop_
_atom_site_aniso_label
_atom_site_aniso_U_11
_atom_site_aniso_U_22
_atom_site_aniso_U_33
_atom_site_aniso_U_23
_atom_site_aniso_U_13
_atom_site_aniso_U_12
Zr1 0.0244(7) 0.0174(8) 0.0244(7) 0.000 0.000 0.000
Co1 0.0291(15) 0.0291(15) 0.625(17) 0.000 0.000 0.000
O1 0.062(3) 0.062(3) 0.062(3) 0.040(4) 0.040(4) 0.040(4)
O2 0.036(3) 0.046(3) 0.057(3) 0.000 0.000 -0.017(2)
C1 0.048(4) 0.048(4) 0.073(8) 0.000 0.000 -0.019(5)
C2 0.045(4) 0.045(4) 0.148(12) 0.000 0.000 -0.018(5)
C3 0.059(6) 0.051(5) 0.346(17) 0.000 0.000 -0.019(5)
C5 0.056(5) 0.056(5) 0.45(2) 0.000 0.000 -0.009(7)
C4 0.070(6) 0.048(6) 0.43(2) 0.000 0.000 -0.014(5)
C6 0.067(6) 0.067(6) 0.52(3) 0.000 0.000 -0.014(9)
C10 0.044(4) 0.044(4) 0.69(3) 0.000 0.000 -0.006(5)
N1 0.039(5) 0.031(6) 0.71(3) 0.000 0.000 0.000
C11 0.038(5) 0.047(5) 0.70(3) 0.000 0.000 -0.002(4)
C9 0.059(6) 0.059(6) 0.65(3) 0.000 0.000 -0.019(9)
C12 0.044(5) 0.072(8) 0.77(3) 0.000 0.000 0.002(5)
O3 0.192(16) 0.192(16) 0.613(19) 0.000 0.000 0.000
C8 0.174(12) 0.153(12) 0.64(3) 0.035(11) -0.056(12) -0.072(10)
C7 0.159(12) 0.153(11) 0.59(2) 0.038(11) -0.067(11) -0.064(10)

loop_
_atom_type_symbol
_atom_type_description
_atom_type_scat_dispersion_real
_atom_type_scat_dispersion_imag
_atom_type_scat_source
C C 0.0033 0.0016 'International Tables Vol C Tables 4.2.6.8 and 6.1.1.4'
H H 0.0000 0.0000 'International Tables Vol C Tables 4.2.6.8 and 6.1.1.4'
N N 0.0061 0.0033 'International Tables Vol C Tables 4.2.6.8 and 6.1.1.4'
O O 0.0106 0.0060 'International Tables Vol C Tables 4.2.6.8 and 6.1.1.4'
Co Co 0.3494 0.9721 'International Tables Vol C Tables 4.2.6.8 and 6.1.1.4'
Zr Zr -2.9673 0.5597 'International Tables Vol C Tables 4.2.6.8 and 6.1.1.4'

loop_
_geom_angle_atom_site_label_1
_geom_angle_atom_site_label_2
_geom_angle_atom_site_label_3
_geom_angle
_geom_angle_site_symmetry_1
_geom_angle_site_symmetry_3
O1 Zr1 O1 70.0(3) 3_755 28_755
O1 Zr1 O1 108.5(6) 3_755 .
O1 Zr1 O1 70.0(3) 28_755 .
O1 Zr1 O1 70.0(3) 3_755 26
O1 Zr1 O1 108.5(6) 28_755 26
O1 Zr1 O1 70.0(3) . 26
O1 Zr1 O2 141.92(5) 3_755 23_654
O1 Zr1 O2 77.8(2) 28_755 23_654
O1 Zr1 O2 77.8(2) . 23_654
O1 Zr1 O2 141.92(5) 26 23_654
O1 Zr1 O2 141.92(5) 3_755 .
O1 Zr1 O2 141.92(5) 28_755 .
O1 Zr1 O2 77.8(2) . .
O1 Zr1 O2 77.8(2) 26 .
O2 Zr1 O2 75.98(12) 23_654 .
O1 Zr1 O2 77.8(2) 3_755 3_755
O1 Zr1 O2 77.8(2) 28_755 3_755
O1 Zr1 O2 141.92(5) . 3_755
O1 Zr1 O2 141.92(5) 26 3_755
O2 Zr1 O2 75.98(12) 23_654 3_755
O2 Zr1 O2 121.0(3) . 3_755
O1 Zr1 O2 77.8(2) 3_755 21_656
O1 Zr1 O2 141.92(5) 28_755 21_656
O1 Zr1 O2 141.92(5) . 21_656
O1 Zr1 O2 77.8(2) 26 21_656
O2 Zr1 O2 121.0(3) 23_654 21_656
O2 Zr1 O2 75.98(12) . 21_656
O2 Zr1 O2 75.98(12) 3_755 21_656
O1 Zr1 Zr1 35.01(14) 3_755 33_766
O1 Zr1 Zr1 35.01(14) 28_755 33_766
O1 Zr1 Zr1 89.6(2) . 33_766
O1 Zr1 Zr1 89.6(2) 26 33_766
O2 Zr1 Zr1 110.37(9) 23_654 33_766
O2 Zr1 Zr1 164.49(13) . 33_766
O2 Zr1 Zr1 74.49(13) 3_755 33_766
O2 Zr1 Zr1 110.37(9) 21_656 33_766
O1 Zr1 Zr1 35.01(14) 3_755 29_676
O1 Zr1 Zr1 89.6(2) 28_755 29_676
O1 Zr1 Zr1 89.6(2) . 29_676
O1 Zr1 Zr1 35.01(14) 26 29_676
O2 Zr1 Zr1 164.49(13) 23_654 29_676
O2 Zr1 Zr1 110.37(9) . 29_676
O2 Zr1 Zr1 110.37(9) 3_755 29_676
O2 Zr1 Zr1 74.49(13) 21_656 29_676
Zr1 Zr1 Zr1 60.0 33_766 29_676
O1 Zr1 Zr1 89.6(2) 3_755 5_654
O1 Zr1 Zr1 35.01(14) 28_755 5_654
O1 Zr1 Zr1 35.01(14) . 5_654
O1 Zr1 Zr1 89.6(2) 26 5_654
O2 Zr1 Zr1 74.49(13) 23_654 5_654
O2 Zr1 Zr1 110.37(9) . 5_654
O2 Zr1 Zr1 110.37(9) 3_755 5_654
O2 Zr1 Zr1 164.49(13) 21_656 5_654
Zr1 Zr1 Zr1 60.0 33_766 5_654
Zr1 Zr1 Zr1 90.0 29_676 5_654
O1 Zr1 Zr1 89.6(2) 3_755 9_564
O1 Zr1 Zr1 89.6(2) 28_755 9_564
O1 Zr1 Zr1 35.01(14) . 9_564
O1 Zr1 Zr1 35.01(14) 26 9_564
O2 Zr1 Zr1 110.37(9) 23_654 9_564
O2 Zr1 Zr1 74.49(13) . 9_564
O2 Zr1 Zr1 164.49(13) 3_755 9_564
O2 Zr1 Zr1 110.37(9) 21_656 9_564
Zr1 Zr1 Zr1 90.0 33_766 9_564
Zr1 Zr1 Zr1 60.0 29_676 9_564
Zr1 Zr1 Zr1 60.0 5_654 9_564
N1 Co1 N1 90.000(1) 25_665 37_665
N1 Co1 N1 90.000(1) 25_665 13
N1 Co1 N1 180.000(1) 37_665 13
N1 Co1 N1 180.0 25_665 .
N1 Co1 N1 90.0 37_665 .
N1 Co1 N1 90.000(1) 13 .
N1 Co1 O3 90.000(2) 25_665 25_665
N1 Co1 O3 90.0 37_665 25_665
N1 Co1 O3 90.0 13 25_665
N1 Co1 O3 90.000(2) . 25_665
N1 Co1 O3 90.000(2) 25_665 .
N1 Co1 O3 90.0 37_665 .
N1 Co1 O3 90.0 13 .
N1 Co1 O3 90.000(2) . .
O3 Co1 O3 180.000(3) 25_665 .
Zr1 O1 Zr1 110.0(3) 5_654 .
Zr1 O1 Zr1 110.0(3) 5_654 9_564
Zr1 O1 Zr1 110.0(3) . 9_564
C1 O2 Zr1 131.4(6) . .
O2 C1 O2 128.2(10) 13 .
O2 C1 C2 115.9(5) 13 .
O2 C1 C2 115.9(5) . .
C3 C2 C3 117.3(12) . 13
C3 C2 C1 121.4(6) . .
C3 C2 C1 121.4(6) 13 .
C2 C3 C4 120.6(11) . .
C2 C3 H3A 119.7 . .
C4 C3 H3A 119.7 . .
C4 C5 C4 118.6(16) 13 .
C4 C5 C6 120.7(8) 13 .
C4 C5 C6 120.7(8) . .
C5 C4 C3 121.4(13) . .
C5 C4 H4A 119.3 . .
C3 C4 H4A 119.3 . .
C7 C6 C7 55.3(12) 38 .
C7 C6 C7 90.1(16) 38 13
C7 C6 C7 116(2) . 13
C7 C6 C7 116(2) 38 26
C7 C6 C7 90.1(16) . 26
C7 C6 C7 55.3(12) 13 26
C7 C6 C5 122.2(10) 38 .
C7 C6 C5 122.2(10) . .
C7 C6 C5 122.2(10) 13 .
C7 C6 C5 122.2(10) 26 .
C11 C10 C11 122.2(15) 13 .
C11 C10 C9 118.9(8) 13 .
C11 C10 C9 118.9(8) . .
C11 N1 C11 106.7(13) . 27_565
C11 N1 Co1 126.7(6) . .
C11 N1 Co1 126.7(6) 27_565 .
C10 C11 N1 127.3(11) . .
C10 C11 C12 122.9(12) . .
N1 C11 C12 109.8(11) . .
C8 C9 C8 93.9(15) 13 38
C8 C9 C8 54.3(12) 13 26
C8 C9 C8 119.0(18) 38 26
C8 C9 C8 119.0(18) 13 .
C8 C9 C8 54.3(12) 38 .
C8 C9 C8 93.9(15) 26 .
C8 C9 C10 120.5(9) 13 .
C8 C9 C10 120.5(9) 38 .
C8 C9 C10 120.5(9) 26 .
C8 C9 C10 120.5(9) . .
C12 C12 C11 106.8(7) 27_565 .
C12 C12 H12A 126.6 27_565 .
C11 C12 H12A 126.6 . .
C8 C8 C7 88.8(7) 38 .
C8 C8 C9 62.8(6) 38 .
C7 C8 C9 116.6(15) . .
C8 C8 C7 48.0(4) 38 38
C7 C8 C7 40.7(8) . 38
C9 C8 C7 92.0(11) . 38
C8 C8 H8A 117.5 38 .
C7 C8 H8A 121.9 . .
C9 C8 H8A 121.5 . .
C7 C8 H8A 134.0 38 .
C7 C7 C6 62.3(6) 38 .
C7 C7 C8 91.2(7) 38 .
C6 C7 C8 126.0(16) . .
C7 C7 C7 90.000(2) 38 26
C6 C7 C7 45.0(8) . 26
C8 C7 C7 93.8(10) . 26
C7 C7 C8 48.0(4) 38 38
C6 C7 C8 96.9(11) . 38
C8 C7 C8 43.2(9) . 38
C7 C7 C8 92.9(8) 26 38
C7 C7 H7A 119.5 38 .
C6 C7 H7A 116.7 . .
C8 C7 H7A 117.3 . .
C7 C7 H7A 134.4 26 .
C8 C7 H7A 132.7 38 .

loop_
_geom_bond_atom_site_label_1
_geom_bond_atom_site_label_2
_geom_bond_distance
_geom_bond_site_symmetry_2
Zr1 O1 2.142(4) 3_755
Zr1 O1 2.142(4) 28_755
Zr1 O1 2.142(4) .
Zr1 O1 2.142(4) 26
Zr1 O2 2.221(5) 23_654
Zr1 O2 2.221(5) .
Zr1 O2 2.221(5) 3_755
Zr1 O2 2.221(5) 21_656
Zr1 Zr1 3.5092(16) 33_766
Zr1 Zr1 3.5092(16) 29_676
Zr1 Zr1 3.5092(16) 5_654
Zr1 Zr1 3.5092(16) 9_564
Co1 N1 1.973(13) 25_665
Co1 N1 1.973(13) 37_665
Co1 N1 1.973(13) 13
Co1 N1 1.973(13) .
Co1 O3 2.07(5) 25_665
Co1 O3 2.07(5) .
O1 Zr1 2.142(4) 5_654
O1 Zr1 2.142(4) 9_564
O2 C1 1.290(7) .
C1 O2 1.290(7) 13
C1 C2 1.497(15) .
C2 C3 1.371(12) .
C2 C3 1.371(12) 13
C3 C4 1.410(14) .
C3 H3A 0.9300 .
C5 C4 1.342(12) 13
C5 C4 1.342(12) .
C5 C6 1.38(2) .
C4 H4A 0.9300 .
C6 C7 1.369(15) 38
C6 C7 1.369(15) .
C6 C7 1.369(15) 13
C6 C7 1.369(15) 26
C10 C11 1.367(14) 13
C10 C11 1.367(14) .
C10 C9 1.47(2) .
N1 C11 1.368(13) .
N1 C11 1.368(13) 27_565
C11 C12 1.432(15) .
C9 C8 1.459(16) 13
C9 C8 1.459(16) 38
C9 C8 1.459(16) 26
C9 C8 1.459(16) .
C12 C12 1.37(2) 27_565
C12 H12A 0.9300 .
C8 C8 1.33(3) 38
C8 C7 1.449(13) .
C8 C7 1.947(16) 38
C8 H8A 0.9600 .
C7 C7 1.27(2) 38
C7 C7 1.94(4) 26
C7 C8 1.947(16) 38
C7 H7A 0.9600 .
